data_7110470
loop_
_publ_author_name
'Matthew Cocker, T.'
'Bachman, Robert E.'

_publ_section_title
;
 Isolation and crystal structure of a novel dinuclear nickel(II) O-bound
 sulfinate from the oxidation of
 2,2&#x2032;-bipyridine-1,2-benzenedithiolatonickel(II)
;
_journal_issue 10
_journal_name_full 'Chemical Communications'
_journal_page_first 875
_journal_paper_doi 10.1039/a900673g
_journal_year 1999
_chemical_formula_sum 'C32 H24 N4 Ni2 O2.8 S4'
_chemical_formula_weight 755.01
_chemical_name_systematic
; 
 ? 
;
_space_group_IT_number 14
_symmetry_cell_setting monoclinic
_symmetry_space_group_name_Hall '-P 2yn'
_symmetry_space_group_name_H-M 'P 1 21/n 1'
_atom_sites_solution_hydrogens geom
_atom_sites_solution_primary direct
_atom_sites_solution_secondary difmap
_audit_creation_method SHELXL-97
_cell_angle_alpha 90.00
_cell_angle_beta 106.9880(10)
_cell_angle_gamma 90.00
_cell_formula_units_Z 4
_cell_length_a 11.5407(3)
_cell_length_b 16.9821(4)
_cell_length_c 16.7013(4)
_cell_measurement_temperature 173(2)
_cell_volume 3130.39(13)
_computing_cell_refinement 'Bruker SMART'
_computing_data_collection 'Bruker SMART'
_computing_data_reduction 'Bruker SHELXTL'
_computing_molecular_graphics 'Bruker SHELXTL'
_computing_publication_material 'Bruker SHELXTL'
_computing_structure_refinement 'SHELXL-97 (Sheldrick, 1997)'
_computing_structure_solution 'SHELXS-97 (Sheldrick, 1990)'
_diffrn_ambient_temperature 173(2)
_diffrn_measured_fraction_theta_full 1.000
_diffrn_measured_fraction_theta_max 1.000
_diffrn_measurement_device_type 'CCD area detector'
_diffrn_measurement_method 'phi and omega scans'
_diffrn_radiation_monochromator graphite
_diffrn_radiation_source 'fine-focus sealed tube'
_diffrn_radiation_type MoK\a
_diffrn_radiation_wavelength 0.71073
_diffrn_reflns_av_R_equivalents 0.2091
_diffrn_reflns_av_sigmaI/netI 0.1678
_diffrn_reflns_limit_h_max 13
_diffrn_reflns_limit_h_min -13
_diffrn_reflns_limit_k_max 19
_diffrn_reflns_limit_k_min -19
_diffrn_reflns_limit_l_max 19
_diffrn_reflns_limit_l_min -19
_diffrn_reflns_number 25633
_diffrn_reflns_theta_full 24.71
_diffrn_reflns_theta_max 24.71
_diffrn_reflns_theta_min 1.75
_exptl_absorpt_coefficient_mu 1.510
_exptl_absorpt_correction_T_max 0.9421
_exptl_absorpt_correction_T_min 0.7941
_exptl_absorpt_correction_type none
_exptl_absorpt_process_details 'Blessing, Acta Cryst. (1995) A51 33-38.'
_exptl_crystal_colour 'RED BROWN'
_exptl_crystal_density_diffrn 1.602
_exptl_crystal_density_method 'not measured'
_exptl_crystal_description PLATE
_exptl_crystal_F_000 1546
_exptl_crystal_size_max 0.16
_exptl_crystal_size_mid 0.16
_exptl_crystal_size_min 0.04
_refine_diff_density_max 2.308
_refine_diff_density_min -1.149
_refine_diff_density_rms 0.159
_refine_ls_extinction_coef 0.0004(3)
_refine_ls_extinction_expression Fc^*^=kFc[1+0.001xFc^2^\l^3^/sin(2\q)]^-1/4^
_refine_ls_extinction_method SHELXL
_refine_ls_goodness_of_fit_ref 1.013
_refine_ls_hydrogen_treatment mixed
_refine_ls_matrix_type full
_refine_ls_number_parameters 416
_refine_ls_number_reflns 5340
_refine_ls_number_restraints 2
_refine_ls_restrained_S_all 1.015
_refine_ls_R_factor_all 0.1523
_refine_ls_R_factor_gt 0.0786
_refine_ls_shift/su_max 0.001
_refine_ls_shift/su_mean 0.000
_refine_ls_structure_factor_coef Fsqd
_refine_ls_weighting_details 'calc w=1/[\s^2^(Fo^2^)+(0.0850P)^2^+0.0000P] where P=(Fo^2^+2Fc^2^)/3'
_refine_ls_weighting_scheme calc
_refine_ls_wR_factor_gt 0.1788
_refine_ls_wR_factor_ref 0.2100
_reflns_number_gt 2858
_reflns_number_total 5340
_reflns_threshold_expression >2sigma(I)
_cod_data_source_file 900673gsup1.cif
_cod_data_source_block 2
_cod_depositor_comments
;
The following automatic conversions were performed:

'_symmetry_cell_setting' value 'Monoclinic' changed to 'monoclinic'
according to /home/saulius/struct/CIF-dictionaries/cif_core.dic
dictionary named 'cif_core.dic' version 2.4.2 from 2011-04-26.

Automatic conversion script
Id: cif_fix_values 1891 2012-01-12 08:04:46Z andrius 
;
_cod_original_sg_symbol_H-M P2(1)/n
_cod_original_formula_sum 'C32 H24 N4 Ni2 O2.80 S4'
_cod_database_code 7110470

loop_
_symmetry_equiv_pos_as_xyz
'x, y, z'
'-x+1/2, y+1/2, -z+1/2'
'-x, -y, -z'
'x-1/2, -y-1/2, z-1/2'

loop_
_atom_site_label
_atom_site_type_symbol
_atom_site_fract_x
_atom_site_fract_y
_atom_site_fract_z
_atom_site_U_iso_or_equiv
_atom_site_adp_type
_atom_site_occupancy
_atom_site_symmetry_multiplicity
_atom_site_calc_flag
_atom_site_refinement_flags
Ni1 Ni 0.02624(10) 0.60996(7) 0.21611(7) 0.0258(4) Uani 1 1 d .
Ni2 Ni 0.20050(10) 0.77464(7) 0.17608(7) 0.0289(4) Uani 1 1 d .
S1 S 0.2846(2) 0.66256(14) 0.20506(14) 0.0281(6) Uani 1 1 d .
S2 S 0.2953(2) 0.79652(15) 0.08452(16) 0.0372(7) Uani 1 1 d D
S3 S 0.1135(2) 0.88847(15) 0.14783(18) 0.0430(7) Uani 1 1 d .
S4 S 0.0995(2) 0.74581(14) 0.26207(15) 0.0292(6) Uani 1 1 d .
O1 O 0.1937(5) 0.5978(3) 0.1910(4) 0.0286(15) Uani 1 1 d .
O2 O 0.3761(5) 0.6579(4) 0.2875(4) 0.0390(17) Uani 1 1 d .
O3 O 0.3826(11) 0.8584(7) 0.1010(10) 0.037(4) Uani 0.40 1 d PD
O4 O 0.1942(10) 0.7960(8) 0.0048(7) 0.027(4) Uani 0.40 1 d PD
N1 N 0.0938(6) 0.5789(4) 0.3406(5) 0.0270(18) Uani 1 1 d .
N11 N -0.1235(7) 0.6285(4) 0.2561(4) 0.0244(17) Uani 1 1 d .
N21 N -0.0151(6) 0.4964(4) 0.1744(4) 0.0284(18) Uani 1 1 d .
N31 N -0.0649(6) 0.6297(4) 0.0911(4) 0.0263(17) Uani 1 1 d .
C2 C 0.0164(9) 0.5929(5) 0.3876(6) 0.030(2) Uani 1 1 d .
C3 C 0.0570(10) 0.5855(6) 0.4749(6) 0.042(3) Uani 1 1 d .
H3A H 0.0026 0.5940 0.5072 0.050 Uiso 1 1 calc R
C4 C 0.1751(10) 0.5662(6) 0.5133(6) 0.044(3) Uani 1 1 d .
H4A H 0.2033 0.5630 0.5727 0.053 Uiso 1 1 calc R
C5 C 0.2518(9) 0.5516(6) 0.4682(6) 0.042(3) Uani 1 1 d .
H5A H 0.3336 0.5373 0.4947 0.050 Uiso 1 1 calc R
C6 C 0.2078(9) 0.5580(6) 0.3812(6) 0.037(2) Uani 1 1 d .
H6A H 0.2615 0.5469 0.3490 0.044 Uiso 1 1 calc R
C12 C -0.1057(8) 0.6164(5) 0.3393(5) 0.026(2) Uani 1 1 d .
C13 C -0.2002(9) 0.6308(5) 0.3733(6) 0.035(2) Uani 1 1 d .
H13A H -0.1876 0.6215 0.4314 0.042 Uiso 1 1 calc R
C14 C -0.3111(10) 0.6578(6) 0.3258(6) 0.037(3) Uani 1 1 d .
H14A H -0.3755 0.6654 0.3498 0.045 Uiso 1 1 calc R
C15 C -0.3265(8) 0.6737(6) 0.2429(7) 0.036(2) Uani 1 1 d .
H15A H -0.4003 0.6953 0.2088 0.043 Uiso 1 1 calc R
C16 C -0.2314(8) 0.6573(5) 0.2098(6) 0.029(2) Uani 1 1 d .
H16A H -0.2430 0.6669 0.1519 0.035 Uiso 1 1 calc R
C22 C -0.0811(8) 0.4885(5) 0.0931(5) 0.027(2) Uani 1 1 d .
C23 C -0.1132(9) 0.4165(6) 0.0566(6) 0.037(2) Uani 1 1 d .
H23A H -0.1580 0.4130 -0.0009 0.044 Uiso 1 1 calc R
C24 C -0.0803(8) 0.3492(6) 0.1038(7) 0.038(3) Uani 1 1 d .
H24A H -0.1053 0.2991 0.0795 0.045 Uiso 1 1 calc R
C25 C -0.0108(8) 0.3545(6) 0.1862(6) 0.033(2) Uani 1 1 d .
H25A H 0.0167 0.3088 0.2191 0.040 Uiso 1 1 calc R
C26 C 0.0171(8) 0.4300(5) 0.2192(6) 0.033(2) Uani 1 1 d .
H26A H 0.0615 0.4347 0.2767 0.040 Uiso 1 1 calc R
C32 C -0.1106(8) 0.5648(6) 0.0462(5) 0.029(2) Uani 1 1 d .
C33 C -0.1789(8) 0.5673(6) -0.0381(6) 0.036(2) Uani 1 1 d .
H33A H -0.2091 0.5203 -0.0677 0.044 Uiso 1 1 calc R
C34 C -0.2014(9) 0.6402(6) -0.0777(6) 0.039(3) Uani 1 1 d .
H34A H -0.2473 0.6439 -0.1349 0.047 Uiso 1 1 calc R
C35 C -0.1554(9) 0.7078(6) -0.0318(6) 0.042(3) Uani 1 1 d .
H35A H -0.1705 0.7583 -0.0572 0.050 Uiso 1 1 calc R
C36 C -0.0873(8) 0.7002(5) 0.0513(6) 0.034(2) Uani 1 1 d .
H36A H -0.0550 0.7464 0.0817 0.041 Uiso 1 1 calc R
C41 C 0.3650(7) 0.6449(5) 0.1309(5) 0.025(2) Uani 1 1 d .
C42 C 0.3737(8) 0.7067(5) 0.0797(5) 0.028(2) Uani 1 1 d .
C43 C 0.4449(9) 0.6980(6) 0.0254(6) 0.040(3) Uani 1 1 d .
H43A H 0.4514 0.7399 -0.0107 0.048 Uiso 1 1 calc R
C44 C 0.5052(9) 0.6285(6) 0.0247(6) 0.042(3) Uani 1 1 d .
H44A H 0.5539 0.6230 -0.0119 0.050 Uiso 1 1 calc R
C45 C 0.4967(9) 0.5666(6) 0.0759(6) 0.038(3) Uani 1 1 d .
H45A H 0.5390 0.5189 0.0740 0.046 Uiso 1 1 calc R
C46 C 0.4260(8) 0.5736(6) 0.1309(6) 0.037(2) Uani 1 1 d .
H46A H 0.4196 0.5316 0.1668 0.044 Uiso 1 1 calc R
C51 C -0.0061(8) 0.8244(5) 0.2525(5) 0.027(2) Uani 1 1 d .
C52 C 0.0051(8) 0.8887(6) 0.2035(6) 0.033(2) Uani 1 1 d .
C53 C -0.0731(8) 0.9540(6) 0.1970(6) 0.035(2) Uani 1 1 d .
H53A H -0.0680 0.9980 0.1630 0.042 Uiso 1 1 calc R
C54 C -0.1584(8) 0.9522(6) 0.2419(6) 0.038(2) Uani 1 1 d .
H54A H -0.2119 0.9954 0.2384 0.046 Uiso 1 1 calc R
C55 C -0.1657(9) 0.8878(6) 0.2915(6) 0.039(3) Uani 1 1 d .
H55A H -0.2234 0.8879 0.3221 0.047 Uiso 1 1 calc R
C56 C -0.0905(8) 0.8241(5) 0.2971(6) 0.035(2) Uani 1 1 d .
H56A H -0.0962 0.7803 0.3310 0.042 Uiso 1 1 calc R

loop_
_atom_site_aniso_label
_atom_site_aniso_U_11
_atom_site_aniso_U_22
_atom_site_aniso_U_33
_atom_site_aniso_U_23
_atom_site_aniso_U_13
_atom_site_aniso_U_12
Ni1 0.0292(7) 0.0282(7) 0.0201(6) 0.0027(5) 0.0075(5) 0.0014(6)
Ni2 0.0303(8) 0.0283(7) 0.0303(7) -0.0019(5) 0.0120(6) -0.0023(5)
S1 0.0263(14) 0.0337(13) 0.0245(12) -0.0015(10) 0.0076(11) 0.0000(11)
S2 0.0477(17) 0.0359(15) 0.0326(15) 0.0004(11) 0.0188(13) 0.0060(13)
S3 0.0462(17) 0.0316(14) 0.0625(19) 0.0087(13) 0.0336(15) 0.0019(13)
S4 0.0300(14) 0.0284(13) 0.0303(13) -0.0036(10) 0.0106(11) -0.0005(11)
O1 0.022(4) 0.029(3) 0.038(4) 0.001(3) 0.012(3) -0.005(3)
O2 0.027(4) 0.054(4) 0.028(4) 0.002(3) -0.004(3) -0.002(3)
O3 0.019(9) 0.052(11) 0.046(11) -0.012(9) 0.020(8) -0.002(8)
O4 0.017(8) 0.035(9) 0.022(8) 0.005(7) -0.004(7) -0.002(7)
N1 0.025(5) 0.029(4) 0.026(4) 0.001(3) 0.007(4) 0.000(3)
N11 0.030(5) 0.022(4) 0.023(4) 0.000(3) 0.012(4) -0.006(3)
N21 0.035(5) 0.036(5) 0.016(4) 0.008(3) 0.012(4) 0.003(4)
N31 0.021(4) 0.030(4) 0.028(4) 0.001(4) 0.006(3) 0.002(3)
C2 0.043(6) 0.022(5) 0.024(5) -0.002(4) 0.010(5) -0.001(4)
C3 0.063(8) 0.047(7) 0.022(5) 0.003(5) 0.023(6) -0.004(6)
C4 0.045(7) 0.061(8) 0.024(6) 0.003(5) 0.004(5) 0.011(6)
C5 0.040(7) 0.052(7) 0.026(6) 0.013(5) 0.000(5) 0.010(5)
C6 0.037(7) 0.044(6) 0.028(6) 0.005(5) 0.006(5) 0.004(5)
C12 0.032(6) 0.026(5) 0.025(5) 0.000(4) 0.014(4) 0.004(4)
C13 0.038(7) 0.029(5) 0.036(6) -0.006(5) 0.010(5) -0.001(5)
C14 0.049(7) 0.037(6) 0.035(6) -0.015(5) 0.025(5) -0.012(5)
C15 0.015(5) 0.040(6) 0.048(7) -0.003(5) 0.000(5) 0.002(4)
C16 0.028(6) 0.028(5) 0.030(5) 0.005(4) 0.006(5) 0.013(4)
C22 0.027(6) 0.036(5) 0.021(5) -0.005(4) 0.010(4) -0.002(4)
C23 0.038(6) 0.045(6) 0.027(5) -0.001(5) 0.010(5) 0.001(5)
C24 0.033(6) 0.030(6) 0.053(7) -0.004(5) 0.017(5) -0.008(5)
C25 0.034(6) 0.031(5) 0.032(5) 0.005(5) 0.006(5) -0.003(4)
C26 0.037(6) 0.033(6) 0.033(6) 0.002(5) 0.013(5) -0.004(5)
C32 0.030(6) 0.040(6) 0.017(5) 0.008(4) 0.007(4) 0.003(5)
C33 0.037(6) 0.043(6) 0.027(5) -0.001(5) 0.006(5) -0.010(5)
C34 0.038(7) 0.061(7) 0.017(5) 0.003(5) 0.006(5) 0.006(5)
C35 0.050(7) 0.047(7) 0.027(6) 0.014(5) 0.009(5) 0.015(5)
C36 0.041(6) 0.027(5) 0.035(6) 0.014(4) 0.014(5) 0.007(5)
C41 0.019(5) 0.035(5) 0.022(5) -0.011(4) 0.007(4) -0.009(4)
C42 0.030(6) 0.032(6) 0.020(5) -0.010(4) 0.006(4) -0.004(4)
C43 0.051(7) 0.051(7) 0.023(5) 0.000(5) 0.017(5) 0.006(5)
C44 0.040(7) 0.048(7) 0.037(6) -0.005(5) 0.012(5) 0.008(5)
C45 0.041(7) 0.042(6) 0.033(6) -0.012(5) 0.014(5) 0.011(5)
C46 0.040(6) 0.038(6) 0.029(6) -0.004(5) 0.005(5) 0.002(5)
C51 0.029(6) 0.031(5) 0.022(5) -0.002(4) 0.008(4) 0.000(4)
C52 0.024(6) 0.044(6) 0.032(6) -0.011(5) 0.007(4) -0.003(5)
C53 0.038(6) 0.031(5) 0.037(6) 0.008(5) 0.013(5) 0.005(5)
C54 0.033(6) 0.039(6) 0.040(6) -0.007(5) 0.008(5) 0.004(5)
C55 0.042(7) 0.046(6) 0.031(6) -0.010(5) 0.015(5) -0.002(5)
C56 0.041(6) 0.028(6) 0.041(6) -0.002(5) 0.019(5) -0.002(5)

loop_
_atom_type_symbol
_atom_type_description
_atom_type_scat_dispersion_real
_atom_type_scat_dispersion_imag
_atom_type_scat_source
C C 0.0033 0.0016 'International Tables Vol C Tables 4.2.6.8 and 6.1.1.4'
H H 0.0000 0.0000 'International Tables Vol C Tables 4.2.6.8 and 6.1.1.4'
N N 0.0061 0.0033 'International Tables Vol C Tables 4.2.6.8 and 6.1.1.4'
O O 0.0106 0.0060 'International Tables Vol C Tables 4.2.6.8 and 6.1.1.4'
S S 0.1246 0.1234 'International Tables Vol C Tables 4.2.6.8 and 6.1.1.4'
Ni Ni 0.3393 1.1124 'International Tables Vol C Tables 4.2.6.8 and 6.1.1.4'

loop_
_geom_angle_atom_site_label_1
_geom_angle_atom_site_label_2
_geom_angle_atom_site_label_3
_geom_angle
N11 Ni1 N21 96.9(3)
N11 Ni1 N1 79.5(3)
N21 Ni1 N1 94.8(3)
N11 Ni1 N31 94.3(3)
N21 Ni1 N31 79.1(3)
N1 Ni1 N31 170.8(3)
N11 Ni1 O1 172.1(3)
N21 Ni1 O1 88.6(3)
N1 Ni1 O1 94.4(3)
N31 Ni1 O1 92.3(3)
N11 Ni1 S4 90.0(2)
N21 Ni1 S4 173.1(2)
N1 Ni1 S4 86.1(2)
N31 Ni1 S4 100.7(2)
O1 Ni1 S4 84.48(17)
S1 Ni2 S4 86.83(10)
S1 Ni2 S2 91.34(10)
S4 Ni2 S2 175.90(11)
S1 Ni2 S3 179.19(11)
S4 Ni2 S3 92.36(10)
S2 Ni2 S3 89.47(10)
O2 S1 O1 112.8(4)
O2 S1 C41 105.3(4)
O1 S1 C41 104.6(4)
O2 S1 Ni2 114.6(3)
O1 S1 Ni2 111.8(3)
C41 S1 Ni2 106.8(3)
O3 S2 O4 120.0(9)
O3 S2 C42 107.4(7)
O4 S2 C42 103.3(6)
O3 S2 Ni2 117.8(6)
O4 S2 Ni2 101.8(6)
C42 S2 Ni2 104.7(3)
C52 S3 Ni2 104.0(3)
C51 S4 Ni2 105.0(3)
C51 S4 Ni1 120.2(3)
Ni2 S4 Ni1 101.85(10)
S1 O1 Ni1 122.8(4)
C6 N1 C2 117.7(8)
C6 N1 Ni1 127.1(6)
C2 N1 Ni1 114.5(6)
C16 N11 C12 118.6(7)
C16 N11 Ni1 126.4(6)
C12 N11 Ni1 114.8(6)
C26 N21 C22 117.2(8)
C26 N21 Ni1 126.7(6)
C22 N21 Ni1 116.0(6)
C32 N31 C36 117.5(8)
C32 N31 Ni1 115.3(6)
C36 N31 Ni1 127.2(6)
N1 C2 C3 120.3(9)
N1 C2 C12 114.6(8)
C3 C2 C12 125.1(9)
C4 C3 C2 119.6(9)
C5 C4 C3 120.8(9)
C4 C5 C6 118.1(9)
N1 C6 C5 123.5(9)
N11 C12 C13 119.3(8)
N11 C12 C2 116.1(8)
C13 C12 C2 124.6(8)
C14 C13 C12 122.2(9)
C15 C14 C13 118.2(9)
C14 C15 C16 118.6(9)
N11 C16 C15 123.0(9)
N21 C22 C23 122.3(9)
N21 C22 C32 114.4(8)
C23 C22 C32 123.3(8)
C22 C23 C24 119.6(9)
C23 C24 C25 119.9(9)
C24 C25 C26 117.1(9)
N21 C26 C25 123.8(9)
N31 C32 C33 123.2(8)
N31 C32 C22 115.1(7)
C33 C32 C22 121.8(9)
C34 C33 C32 118.5(9)
C33 C34 C35 118.8(9)
C36 C35 C34 119.1(9)
N31 C36 C35 122.9(9)
C42 C41 C46 122.1(8)
C42 C41 S1 116.9(7)
C46 C41 S1 120.8(7)
C41 C42 C43 119.1(9)
C41 C42 S2 119.6(7)
C43 C42 S2 121.4(7)
C44 C43 C42 119.5(10)
C43 C44 C45 121.6(10)
C44 C45 C46 120.1(9)
C41 C46 C45 117.6(9)
C56 C51 C52 121.2(8)
C56 C51 S4 121.2(7)
C52 C51 S4 117.4(7)
C51 C52 C53 119.6(9)
C51 C52 S3 120.7(7)
C53 C52 S3 119.7(8)
C54 C53 C52 118.2(9)
C55 C54 C53 120.8(9)
C56 C55 C54 120.9(9)
C55 C56 C51 119.3(9)

loop_
_geom_bond_atom_site_label_1
_geom_bond_atom_site_label_2
_geom_bond_distance
Ni1 N11 2.051(7)
Ni1 N21 2.059(7)
Ni1 N1 2.065(7)
Ni1 N31 2.073(7)
Ni1 O1 2.104(5)
Ni1 S4 2.499(3)
Ni2 S1 2.127(3)
Ni2 S4 2.154(3)
Ni2 S2 2.157(3)
Ni2 S3 2.166(3)
S1 O2 1.473(6)
S1 O1 1.490(6)
S1 C41 1.777(9)
S2 O3 1.427(9)
S2 O4 1.492(8)
S2 C42 1.788(9)
S3 C52 1.763(9)
S4 C51 1.782(9)
N1 C6 1.339(11)
N1 C2 1.371(11)
N11 C16 1.351(10)
N11 C12 1.360(11)
N21 C26 1.346(11)
N21 C22 1.356(10)
N31 C32 1.351(11)
N31 C36 1.357(11)
C2 C3 1.400(12)
C2 C12 1.461(12)
C3 C4 1.366(13)
C4 C5 1.343(13)
C5 C6 1.397(12)
C12 C13 1.390(12)
C13 C14 1.374(13)
C14 C15 1.370(14)
C15 C16 1.394(12)
C22 C23 1.367(13)
C22 C32 1.500(12)
C23 C24 1.378(13)
C24 C25 1.379(13)
C25 C26 1.396(13)
C32 C33 1.399(12)
C33 C34 1.391(14)
C34 C35 1.396(14)
C35 C36 1.386(12)
C41 C42 1.376(12)
C41 C46 1.400(13)
C42 C43 1.398(12)
C43 C44 1.371(13)
C44 C45 1.377(14)
C45 C46 1.400(13)
C51 C56 1.387(12)
C51 C52 1.394(13)
C52 C53 1.414(13)
C53 C54 1.402(13)
C54 C55 1.388(14)
C55 C56 1.373(13)
